data_4318344
loop_
_publ_author_name
'F. Albert Cotton'
'Lee M. Daniels'
'Chun Y. Liu'
'Carlos A. Murillo'
'Arthur J. Schultz'
'Xiaoping Wang'

_publ_section_title
;
 How to Make a Major Shift in a Redox Potential: Ligand Control of the
 Oxidation State of Dimolybdenum Units
;
_journal_name_full 'Inorganic Chemistry'
_journal_page_first 4232
_journal_page_last 4238
_journal_paper_doi 10.1021/ic025632w
_journal_volume 41
_journal_year 2002
_chemical_compound_source synthesis
_chemical_formula_structural (TBA)2[Mo2(Mo(CO)4(PhPO2)2)2]
_chemical_formula_sum 'C64 H92 Mo4 N2 O16 P4'
_chemical_formula_weight 1653.04
_chemical_name_systematic
; 
 ? 
;
_space_group_IT_number 14
_symmetry_cell_setting monoclinic
_symmetry_space_group_name_Hall '-P 2yn'
_symmetry_space_group_name_H-M 'P 1 21/n 1'
_atom_sites_solution_hydrogens geom
_atom_sites_solution_primary direct
_atom_sites_solution_secondary difmap
_audit_creation_method SHELXL
_cell_angle_alpha 90.00
_cell_angle_beta 98.7820(10)
_cell_angle_gamma 90.00
_cell_formula_units_Z 2
_cell_length_a 12.9530(8)
_cell_length_b 15.7847(10)
_cell_length_c 18.0865(11)
_cell_measurement_reflns_used 6101
_cell_measurement_temperature 213(2)
_cell_measurement_theta_max 27.5
_cell_measurement_theta_min 2.22
_cell_volume 3654.6(4)
_computing_cell_refinement SAINT
_computing_data_collection SMART
_computing_data_reduction SAINT
_computing_molecular_graphics XP
_computing_publication_material 'SHELXl-93(Sheldrick, 1993)'
_computing_structure_refinement 'SHELXL-93 (Sheldrick, 1993)'
_computing_structure_solution 'SHELXS-86 (Sheldrick, 1990)'
_diffrn_ambient_temperature 213(2)
_diffrn_measurement_device 'Bruker SMART 1000'
_diffrn_measurement_method '\w scans'
_diffrn_radiation_monochromator graphite
_diffrn_radiation_source 'normal-focus sealed tube'
_diffrn_radiation_type MoK\a
_diffrn_radiation_wavelength 0.71073
_diffrn_reflns_av_R_equivalents 0.0202
_diffrn_reflns_av_sigmaI/netI 0.0247
_diffrn_reflns_limit_h_max 16
_diffrn_reflns_limit_h_min -16
_diffrn_reflns_limit_k_max 12
_diffrn_reflns_limit_k_min -20
_diffrn_reflns_limit_l_max 23
_diffrn_reflns_limit_l_min -22
_diffrn_reflns_number 22578
_diffrn_reflns_theta_max 27.52
_diffrn_reflns_theta_min 1.72
_diffrn_standards_number 0
_exptl_absorpt_coefficient_mu 0.820
_exptl_absorpt_correction_T_max 0.9281
_exptl_absorpt_correction_T_min 0.8084
_exptl_absorpt_correction_type multi-scan
_exptl_crystal_colour 'dark red'
_exptl_crystal_density_diffrn 1.502
_exptl_crystal_density_meas ?
_exptl_crystal_description block
_exptl_crystal_F_000 1692
_exptl_crystal_size_max 0.34
_exptl_crystal_size_mid 0.25
_exptl_crystal_size_min 0.19
_refine_diff_density_max 0.554
_refine_diff_density_min -0.283
_refine_diff_density_rms 0.059
_refine_ls_extinction_method none
_refine_ls_goodness_of_fit_all 1.030
_refine_ls_goodness_of_fit_obs 1.049
_refine_ls_hydrogen_treatment noref
_refine_ls_matrix_type full
_refine_ls_number_parameters 406
_refine_ls_number_reflns 8326
_refine_ls_number_restraints 0
_refine_ls_restrained_S_all 1.031
_refine_ls_restrained_S_obs 1.049
_refine_ls_R_factor_all 0.0334
_refine_ls_R_factor_obs 0.0244
_refine_ls_shift/esd_max -0.003
_refine_ls_shift/esd_mean 0.000
_refine_ls_structure_factor_coef Fsqd
_refine_ls_weighting_details 'w=1/[\s^2^(Fo^2^)+(0.0300P)^2^+1.00P] where P=(Fo^2^+2Fc^2^)/3'
_refine_ls_weighting_scheme calc
_refine_ls_wR_factor_all 0.0623
_refine_ls_wR_factor_obs 0.0577
_reflns_number_observed 6967
_reflns_number_total 8327
_reflns_observed_criterion >2sigma(I)
_cod_data_source_file ic025632w_s2_1.cif
_cod_data_source_block 1a
_cod_depositor_comments
;
The following automatic conversions were performed:

'_exptl_crystal_density_meas' value 'not measured' was changed to '?'
- the value is perceived as not measured.

Automatic conversion script
Id: cif_fix_values 3008 2015-01-20 13:52:24Z robertas 

The following automatic conversions were performed:

'_refine_ls_weighting_scheme' value 'calc
w=1/[\s^2^(Fo^2^)+(0.0300P)^2^+1.00P] where P=(Fo^2^+2Fc^2^)/3' was
changed to 'calc'. New tag '_refine_ls_weighting_details' was
created. The value of the new tag was set to
'w=1/[\s^2^(Fo^2^)+(0.0300P)^2^+1.00P] where P=(Fo^2^+2Fc^2^)/3'.

Automatic conversion script
Id: cif_fix_values 3143 2015-03-26 13:38:13Z robertas 
;
_cod_database_code 4318344

loop_
_symmetry_equiv_pos_as_xyz
'x, y, z'
'-x+1/2, y+1/2, -z+1/2'
'-x, -y, -z'
'x-1/2, -y-1/2, z-1/2'

loop_
_atom_site_aniso_label
_atom_site_aniso_U_11
_atom_site_aniso_U_22
_atom_site_aniso_U_33
_atom_site_aniso_U_23
_atom_site_aniso_U_13
_atom_site_aniso_U_12
Mo1 0.02261(8) 0.02459(9) 0.01985(8) -0.00207(6) 0.00202(6) -0.00029(6)
Mo2 0.02976(9) 0.02624(10) 0.02810(9) 0.00149(7) 0.00823(7) 0.00067(7)
P1 0.0262(2) 0.0248(3) 0.0251(2) -0.0016(2) 0.0048(2) 0.0010(2)
P2 0.0245(2) 0.0279(3) 0.0238(2) -0.0006(2) 0.0053(2) 0.0008(2)
O1 0.0863(14) 0.0313(10) 0.0783(14) 0.0037(9) 0.0384(12) 0.0041(10)
O2 0.0675(13) 0.089(2) 0.0573(12) -0.0117(12) -0.0223(11) 0.0242(12)
O3 0.0439(10) 0.0718(14) 0.0609(12) 0.0157(10) 0.0251(9) -0.0013(9)
O4 0.0510(10) 0.0695(13) 0.0447(10) -0.0109(9) -0.0054(9) -0.0049(10)
O5 0.0246(6) 0.0264(7) 0.0243(6) -0.0013(6) 0.0020(5) 0.0020(6)
O6 0.0268(7) 0.0305(7) 0.0211(6) -0.0011(6) 0.0040(5) 0.0005(6)
O7 0.0253(6) 0.0256(7) 0.0234(6) -0.0037(5) 0.0030(5) 0.0007(5)
O8 0.0234(6) 0.0288(7) 0.0229(6) -0.0012(6) 0.0034(5) 0.0002(6)
C1 0.0470(13) 0.0355(13) 0.0396(12) 0.0035(10) 0.0200(10) 0.0001(11)
C2 0.0414(12) 0.0429(14) 0.0371(12) 0.0009(10) 0.0059(10) 0.0128(11)
C3 0.0362(11) 0.0381(13) 0.0395(12) 0.0058(10) 0.0064(10) 0.0026(10)
C4 0.0369(11) 0.0345(12) 0.0383(12) -0.0025(10) 0.0097(10) -0.0014(10)
C5 0.0249(9) 0.0272(10) 0.0293(10) -0.0052(8) 0.0018(8) 0.0004(8)
C6 0.0307(10) 0.0338(12) 0.0334(11) -0.0004(9) 0.0011(9) 0.0018(9)
C7 0.0368(12) 0.0320(12) 0.0526(14) -0.0036(11) -0.0030(11) 0.0087(10)
C8 0.0357(12) 0.0447(15) 0.0527(14) -0.0174(12) 0.0077(11) 0.0102(11)
C9 0.0418(13) 0.055(2) 0.0418(13) -0.0055(12) 0.0176(11) 0.0027(12)
C10 0.0371(11) 0.0357(12) 0.0391(12) -0.0010(10) 0.0116(10) 0.0013(10)
C11 0.0243(9) 0.0314(11) 0.0278(10) -0.0030(8) 0.0047(8) -0.0022(8)
C12 0.0373(11) 0.0366(12) 0.0333(11) 0.0019(10) 0.0091(9) 0.0036(10)
C13 0.0376(12) 0.0429(14) 0.0455(13) -0.0006(11) 0.0058(10) 0.0108(10)
C14 0.0319(11) 0.055(2) 0.0429(13) -0.0120(12) 0.0119(10) 0.0069(11)
C15 0.0435(13) 0.064(2) 0.0323(12) 0.0042(11) 0.0157(10) 0.0071(12)
C16 0.0383(11) 0.0445(14) 0.0317(11) 0.0044(10) 0.0100(9) 0.0081(10)
N1 0.0274(8) 0.0369(10) 0.0293(9) -0.0049(8) 0.0011(7) 0.0006(8)
C1B 0.0324(11) 0.0416(13) 0.0291(10) -0.0063(10) -0.0005(9) 0.0000(10)
C1D 0.0249(10) 0.0412(13) 0.0349(11) -0.0012(10) 0.0006(8) 0.0019(9)
C1C 0.0327(11) 0.0385(12) 0.0293(10) -0.0031(9) -0.0010(9) 0.0043(10)
C1A 0.0276(10) 0.0403(13) 0.0397(12) -0.0065(10) 0.0038(9) -0.0023(9)
C2D 0.0288(10) 0.0412(13) 0.0383(12) -0.0026(10) 0.0038(9) 0.0017(9)
C2C 0.0424(12) 0.0453(14) 0.0343(12) -0.0030(10) 0.0008(10) -0.0032(11)
C2B 0.0371(12) 0.051(2) 0.0408(13) -0.0134(11) 0.0014(10) 0.0025(11)
C2A 0.0421(13) 0.053(2) 0.0523(15) 0.0082(13) 0.0047(11) -0.0081(12)
C3D 0.0308(11) 0.0493(15) 0.0398(12) -0.0012(11) 0.0041(9) 0.0036(10)
C3A 0.048(2) 0.054(2) 0.095(2) 0.011(2) 0.013(2) -0.0062(14)
C3C 0.0455(14) 0.046(2) 0.064(2) 0.0111(13) -0.0010(13) 0.0003(12)
C3B 0.0497(14) 0.052(2) 0.0340(12) -0.0062(11) 0.0045(11) 0.0073(12)
C4C 0.068(2) 0.044(2) 0.063(2) 0.0048(14) 0.0142(15) 0.0012(14)
C4D 0.0391(12) 0.050(2) 0.0463(14) -0.0042(12) 0.0090(11) 0.0072(11)
C4A 0.063(2) 0.070(2) 0.127(3) 0.038(2) 0.025(2) -0.003(2)
C4B 0.056(2) 0.077(2) 0.061(2) -0.022(2) 0.0122(14) 0.010(2)

loop_
_atom_site_label
_atom_site_type_symbol
_atom_site_fract_x
_atom_site_fract_y
_atom_site_fract_z
_atom_site_U_iso_or_equiv
_atom_site_thermal_displace_type
_atom_site_occupancy
_atom_site_calc_flag
_atom_site_refinement_flags
_atom_site_disorder_group
Mo1 Mo 0.560157(12) 0.010718(11) 0.048598(9) 0.02248(5) Uani 1 d . .
Mo2 Mo 0.396364(13) -0.227998(11) 0.100792(10) 0.02764(5) Uani 1 d . .
P1 P 0.52729(4) -0.18117(3) 0.02020(3) 0.02525(11) Uani 1 d . .
P2 P 0.36418(4) -0.07139(3) 0.09688(3) 0.02524(11) Uani 1 d . .
O1 O 0.4313(2) -0.42514(12) 0.09543(11) 0.0626(5) Uani 1 d . .
O2 O 0.5687(2) -0.2007(2) 0.24390(11) 0.0745(6) Uani 1 d . .
O3 O 0.21665(14) -0.27111(13) 0.19405(11) 0.0571(5) Uani 1 d . .
O4 O 0.23725(14) -0.24163(13) -0.05111(10) 0.0564(5) Uani 1 d . .
O5 O 0.60632(10) -0.11008(9) 0.05807(7) 0.0253(3) Uani 1 d . .
O6 O 0.46661(10) -0.01540(9) 0.12408(7) 0.0261(3) Uani 1 d . .
O7 O 0.47042(10) -0.13544(9) -0.05409(7) 0.0248(3) Uani 1 d . .
O8 O 0.32943(10) -0.04021(9) 0.01265(7) 0.0250(3) Uani 1 d . .
C1 C 0.4213(2) -0.3523(2) 0.09677(13) 0.0393(5) Uani 1 d . .
C2 C 0.5059(2) -0.2115(2) 0.19296(13) 0.0405(5) Uani 1 d . .
C3 C 0.2829(2) -0.2540(2) 0.16084(13) 0.0378(5) Uani 1 d . .
C4 C 0.2931(2) -0.23685(15) 0.00401(13) 0.0362(5) Uani 1 d . .
C5 C 0.61565(15) -0.25462(13) -0.01743(11) 0.0274(4) Uani 1 d . .
C6 C 0.6395(2) -0.33351(14) 0.01421(12) 0.0330(5) Uani 1 d . .
H6A H 0.6109(2) -0.34994(14) 0.05610(12) 0.040 Uiso 1 calc R .
C7 C 0.7059(2) -0.3883(2) -0.01612(14) 0.0415(5) Uani 1 d . .
H7A H 0.7211(2) -0.4413(2) 0.00523(14) 0.050 Uiso 1 calc R .
C8 C 0.7491(2) -0.3641(2) -0.07755(14) 0.0443(6) Uani 1 d . .
H8A H 0.7943(2) -0.4006(2) -0.09726(14) 0.053 Uiso 1 calc R .
C9 C 0.7256(2) -0.2860(2) -0.11031(14) 0.0450(6) Uani 1 d . .
H9A H 0.7547(2) -0.2701(2) -0.15216(14) 0.054 Uiso 1 calc R .
C10 C 0.6588(2) -0.23144(15) -0.08068(12) 0.0367(5) Uani 1 d . .
H10A H 0.6425(2) -0.17909(15) -0.10306(12) 0.044 Uiso 1 calc R .
C11 C 0.26688(15) -0.02131(13) 0.14588(11) 0.0277(4) Uani 1 d . .
C12 C 0.2122(2) 0.04930(15) 0.11523(12) 0.0354(5) Uani 1 d . .
H12A H 0.2222(2) 0.06890(15) 0.06835(12) 0.042 Uiso 1 calc R .
C13 C 0.1427(2) 0.0907(2) 0.15406(13) 0.0421(5) Uani 1 d . .
H13A H 0.1066(2) 0.1380(2) 0.13313(13) 0.050 Uiso 1 calc R .
C14 C 0.1270(2) 0.0623(2) 0.22321(13) 0.0425(6) Uani 1 d . .
H14A H 0.0814(2) 0.0909(2) 0.24951(13) 0.051 Uiso 1 calc R .
C15 C 0.1790(2) -0.0086(2) 0.25346(13) 0.0454(6) Uani 1 d . .
H15A H 0.1669(2) -0.0287(2) 0.29971(13) 0.055 Uiso 1 calc R .
C16 C 0.2493(2) -0.0503(2) 0.21548(12) 0.0377(5) Uani 1 d . .
H16A H 0.2847(2) -0.0978(2) 0.23664(12) 0.045 Uiso 1 calc R .
N1 N 0.38549(13) -0.19147(12) -0.28641(9) 0.0316(4) Uani 1 d . .
C1B C 0.3702(2) -0.24309(15) -0.35866(11) 0.0349(5) Uani 1 d . .
H1BA H 0.3175(2) -0.28591(15) -0.35501(11) 0.042 Uiso 1 calc R .
H1BB H 0.3431(2) -0.20574(15) -0.39965(11) 0.042 Uiso 1 calc R .
C1D C 0.2779(2) -0.15905(15) -0.27665(12) 0.0341(5) Uani 1 d . .
H1DA H 0.2489(2) -0.12874(15) -0.32172(12) 0.041 Uiso 1 calc R .
H1DB H 0.2332(2) -0.20753(15) -0.27226(12) 0.041 Uiso 1 calc R .
C1C C 0.4311(2) -0.24595(14) -0.22002(11) 0.0341(5) Uani 1 d . .
H1CA H 0.4977(2) -0.26810(14) -0.22943(11) 0.041 Uiso 1 calc R .
H1CB H 0.4447(2) -0.20991(14) -0.17618(11) 0.041 Uiso 1 calc R .
C1A C 0.4614(2) -0.11877(15) -0.29055(12) 0.0360(5) Uani 1 d . .
H1AA H 0.5286(2) -0.14223(15) -0.29707(12) 0.043 Uiso 1 calc R .
H1AB H 0.4707(2) -0.08888(15) -0.24314(12) 0.043 Uiso 1 calc R .
C2D C 0.2733(2) -0.1014(2) -0.21020(12) 0.0362(5) Uani 1 d . .
H2DA H 0.3102(2) -0.0490(2) -0.21661(12) 0.043 Uiso 1 calc R .
H2DB H 0.3071(2) -0.1286(2) -0.16482(12) 0.043 Uiso 1 calc R .
C2C C 0.3644(2) -0.3194(2) -0.20213(13) 0.0412(5) Uani 1 d . .
H2CA H 0.3454(2) -0.3539(2) -0.24653(13) 0.049 Uiso 1 calc R .
H2CB H 0.3007(2) -0.2982(2) -0.18681(13) 0.049 Uiso 1 calc R .
C2B C 0.4665(2) -0.2865(2) -0.37792(13) 0.0434(6) Uani 1 d . .
H2BA H 0.4901(2) -0.3290(2) -0.34038(13) 0.052 Uiso 1 calc R .
H2BB H 0.5220(2) -0.2452(2) -0.37801(13) 0.052 Uiso 1 calc R .
C2A C 0.4284(2) -0.0552(2) -0.35292(15) 0.0493(6) Uani 1 d . .
H2AA H 0.4249(2) -0.0834(2) -0.40090(15) 0.059 Uiso 1 calc R .
H2AB H 0.3593(2) -0.0339(2) -0.34886(15) 0.059 Uiso 1 calc R .
C3D C 0.1596(2) -0.0819(2) -0.20339(13) 0.0401(5) Uani 1 d . .
H3DA H 0.1240(2) -0.0615(2) -0.25115(13) 0.048 Uiso 1 calc R .
H3DB H 0.1254(2) -0.1336(2) -0.19130(13) 0.048 Uiso 1 calc R .
C3A C 0.5037(2) 0.0181(2) -0.3496(2) 0.0657(8) Uani 1 d . .
H3AA H 0.5718(2) -0.0030(2) -0.3568(2) 0.079 Uiso 1 calc R .
H3AB H 0.5107(2) 0.0438(2) -0.3004(2) 0.079 Uiso 1 calc R .
C3C C 0.4232(2) -0.3733(2) -0.1400(2) 0.0530(7) Uani 1 d . .
H3CA H 0.4815(2) -0.4003(2) -0.1584(2) 0.064 Uiso 1 calc R .
H3CB H 0.4515(2) -0.3365(2) -0.0988(2) 0.064 Uiso 1 calc R .
C3B C 0.4430(2) -0.3282(2) -0.45437(13) 0.0455(6) Uani 1 d . .
H3BA H 0.3842(2) -0.3664(2) -0.45515(13) 0.055 Uiso 1 calc R .
H3BB H 0.4237(2) -0.2851(2) -0.49212(13) 0.055 Uiso 1 calc R .
C4C C 0.3577(2) -0.4404(2) -0.1109(2) 0.0578(7) Uani 1 d . .
H4CA H 0.3997(2) -0.4718(2) -0.0720(2) 0.087 Uiso 1 calc R .
H4CB H 0.3308(2) -0.4781(2) -0.1509(2) 0.087 Uiso 1 calc R .
H4CC H 0.3006(2) -0.4142(2) -0.0914(2) 0.087 Uiso 1 calc R .
C4D C 0.1504(2) -0.0158(2) -0.14349(13) 0.0449(6) Uani 1 d . .
H4DA H 0.0780(2) -0.0054(2) -0.14098(13) 0.067 Uiso 1 calc R .
H4DB H 0.1830(2) 0.0359(2) -0.15577(13) 0.067 Uiso 1 calc R .
H4DC H 0.1845(2) -0.0361(2) -0.09593(13) 0.067 Uiso 1 calc R .
C4A C 0.4684(3) 0.0853(2) -0.4085(2) 0.0859(11) Uani 1 d . .
H4AA H 0.5186(3) 0.1305(2) -0.4042(2) 0.129 Uiso 1 calc R .
H4AB H 0.4017(3) 0.1073(2) -0.4010(2) 0.129 Uiso 1 calc R .
H4AC H 0.4627(3) 0.0605(2) -0.4574(2) 0.129 Uiso 1 calc R .
C4B C 0.5359(2) -0.3772(2) -0.4731(2) 0.0642(8) Uani 1 d . .
H4BA H 0.5183(2) -0.4027(2) -0.5216(2) 0.096 Uiso 1 calc R .
H4BB H 0.5544(2) -0.4207(2) -0.4364(2) 0.096 Uiso 1 calc R .
H4BC H 0.5939(2) -0.3395(2) -0.4733(2) 0.096 Uiso 1 calc R .

loop_
_atom_type_symbol
_atom_type_description
_atom_type_scat_dispersion_real
_atom_type_scat_dispersion_imag
_atom_type_scat_source
C C 0.0033 0.0016 'International Tables Vol C Tables 4.2.6.8 and 6.1.1.4'
H H 0.0000 0.0000 'International Tables Vol C Tables 4.2.6.8 and 6.1.1.4'
N N 0.0061 0.0033 'International Tables Vol C Tables 4.2.6.8 and 6.1.1.4'
O O 0.0106 0.0060 'International Tables Vol C Tables 4.2.6.8 and 6.1.1.4'
P P 0.1023 0.0942 'International Tables Vol C Tables 4.2.6.8 and 6.1.1.4'
Mo Mo -1.6832 0.6857 'International Tables Vol C Tables 4.2.6.8 and 6.1.1.4'

loop_
_geom_angle_atom_site_label_1
_geom_angle_atom_site_label_2
_geom_angle_atom_site_label_3
_geom_angle
_geom_angle_site_symmetry_1
_geom_angle_site_symmetry_3
_geom_angle_publ_flag
O8 Mo1 O5 92.28(5) 3_655 . y
O8 Mo1 O6 170.94(5) 3_655 . y
O5 Mo1 O6 87.10(5) . . y
O8 Mo1 O7 87.84(5) 3_655 3_655 y
O5 Mo1 O7 170.92(5) . 3_655 y
O6 Mo1 O7 91.35(5) . 3_655 y
O8 Mo1 Mo1 94.18(4) 3_655 3_655 y
O5 Mo1 Mo1 95.07(4) . 3_655 y
O6 Mo1 Mo1 94.87(4) . 3_655 y
O7 Mo1 Mo1 93.98(4) 3_655 3_655 y
C1 Mo2 C3 87.37(9) . . y
C1 Mo2 C2 93.41(10) . . y
C3 Mo2 C2 93.43(9) . . y
C1 Mo2 C4 89.42(9) . . y
C3 Mo2 C4 90.68(9) . . y
C2 Mo2 C4 175.11(10) . . y
C1 Mo2 P2 176.31(7) . . y
C3 Mo2 P2 94.88(7) . . y
C2 Mo2 P2 89.37(7) . . y
C4 Mo2 P2 87.64(7) . . y
C1 Mo2 P1 98.12(6) . . y
C3 Mo2 P1 173.67(7) . . y
C2 Mo2 P1 89.39(7) . . y
C4 Mo2 P1 86.25(6) . . y
P2 Mo2 P1 79.48(2) . . y
O5 P1 O7 103.01(7) . . y
O5 P1 C5 101.99(8) . . y
O7 P1 C5 101.94(8) . . y
O5 P1 Mo2 113.74(5) . . y
O7 P1 Mo2 110.78(5) . . y
C5 P1 Mo2 123.04(7) . . y
O8 P2 O6 102.80(7) . . y
O8 P2 C11 102.37(8) . . y
O6 P2 C11 102.23(8) . . y
O8 P2 Mo2 110.61(5) . . y
O6 P2 Mo2 114.06(5) . . y
C11 P2 Mo2 122.48(7) . . y
P1 O5 Mo1 117.97(7) . . y
P2 O6 Mo1 117.50(7) . . y
P1 O7 Mo1 117.89(7) . 3_655 y
P2 O8 Mo1 118.68(7) . 3_655 y
O1 C1 Mo2 176.8(2) . . y
O2 C2 Mo2 178.3(2) . . y
O3 C3 Mo2 177.9(2) . . y
O4 C4 Mo2 178.3(2) . . y
C6 C5 C10 118.8(2) . . y
C6 C5 P1 121.9(2) . . y
C10 C5 P1 119.3(2) . . y
C5 C6 C7 120.6(2) . . ?
C8 C7 C6 120.0(2) . . ?
C7 C8 C9 120.4(2) . . ?
C8 C9 C10 119.9(2) . . ?
C9 C10 C5 120.4(2) . . ?
C12 C11 C16 118.7(2) . . ?
C12 C11 P2 120.1(2) . . ?
C16 C11 P2 121.1(2) . . ?
C13 C12 C11 120.4(2) . . ?
C14 C13 C12 120.4(2) . . ?
C13 C14 C15 119.7(2) . . ?
C14 C15 C16 120.5(2) . . ?
C15 C16 C11 120.2(2) . . ?
C1D N1 C1A 111.3(2) . . ?
C1D N1 C1C 110.6(2) . . ?
C1A N1 C1C 106.8(2) . . ?
C1D N1 C1B 106.12(15) . . ?
C1A N1 C1B 111.2(2) . . ?
C1C N1 C1B 111.0(2) . . ?
C2B C1B N1 115.8(2) . . ?
C2D C1D N1 116.2(2) . . ?
C2C C1C N1 115.9(2) . . ?
N1 C1A C2A 115.1(2) . . ?
C1D C2D C3D 109.9(2) . . ?
C1C C2C C3C 110.5(2) . . ?
C1B C2B C3B 110.4(2) . . ?
C3A C2A C1A 111.7(2) . . ?
C4D C3D C2D 112.1(2) . . ?
C2A C3A C4A 112.6(3) . . ?
C4C C3C C2C 114.1(2) . . ?
C4B C3B C2B 111.8(2) . . ?

loop_
_geom_bond_atom_site_label_1
_geom_bond_atom_site_label_2
_geom_bond_distance
_geom_bond_site_symmetry_2
_geom_bond_publ_flag
Mo1 O8 1.9933(13) 3_655 y
Mo1 O5 1.9978(14) . y
Mo1 O6 2.0018(13) . y
Mo1 O7 2.0136(14) 3_655 y
Mo1 Mo1 2.1902(3) 3_655 y
Mo2 C1 1.991(2) . y
Mo2 C3 1.999(2) . y
Mo2 C2 2.034(2) . y
Mo2 C4 2.039(2) . y
Mo2 P2 2.5061(6) . y
Mo2 P1 2.5104(5) . y
P1 O5 1.6006(14) . y
P1 O7 1.6022(13) . y
P1 C5 1.832(2) . y
P2 O8 1.5987(13) . y
P2 O6 1.6075(14) . y
P2 C11 1.828(2) . y
O1 C1 1.158(3) . y
O2 C2 1.145(3) . y
O3 C3 1.152(3) . y
O4 C4 1.141(3) . y
O7 Mo1 2.0135(14) 3_655 y
O8 Mo1 1.9933(13) 3_655 y
C5 C6 1.386(3) . ?
C5 C10 1.396(3) . ?
C6 C7 1.391(3) . ?
C7 C8 1.372(3) . ?
C8 C9 1.382(4) . ?
C9 C10 1.386(3) . ?
C11 C12 1.390(3) . ?
C11 C16 1.391(3) . ?
C12 C13 1.387(3) . ?
C13 C14 1.373(3) . ?
C14 C15 1.376(3) . ?
C15 C16 1.388(3) . ?
N1 C1D 1.520(2) . ?
N1 C1A 1.520(3) . ?
N1 C1C 1.521(3) . ?
N1 C1B 1.527(3) . ?
C1B C2B 1.510(3) . ?
C1D C2D 1.516(3) . ?
C1C C2C 1.511(3) . ?
C1A C2A 1.522(3) . ?
C2D C3D 1.528(3) . ?
C2C C3C 1.518(3) . ?
C2B C3B 1.520(3) . ?
C2A C3A 1.507(4) . ?
C3D C4D 1.522(3) . ?
C3A C4A 1.522(4) . ?
C3C C4C 1.501(4) . ?
C3B C4B 1.512(3) . ?
